data_4088892
loop_
_publ_author_name
'Coe, Benjamin J.'
'Foxon, Simon P.'
'Pilkington, Rachel A.'
'S\'anchez, Sergio'
'Whittaker, Daniel'
'Clays, Koen'
'Van Steerteghem, Nick'
'Brunschwig, Bruce S.'

_publ_section_title
;
 Rhenium(I) Tricarbonyl Complexes with Peripheral N-Coordination Sites: A
 Foundation for Heterotrimetallic Nonlinear Optical Chromophores
;
_journal_issue 17
_journal_name_full Organometallics
_journal_page_first 3014
_journal_paper_doi 10.1021/acs.organomet.6b00536
_journal_volume 35
_journal_year 2016
_chemical_formula_moiety 'C20 H11 N5 O3 Re, C F3 O3 S, 0.5(C7 H8)'
_chemical_formula_sum 'C24.5 H15 F3 N5 O6 Re S'
_chemical_formula_weight 750.67
_space_group_crystal_system orthorhombic
_space_group_IT_number 60
_space_group_name_Hall '-P 2n 2ab'
_space_group_name_H-M_alt 'P b c n'
_atom_sites_solution_hydrogens geom
_atom_sites_solution_primary direct
_audit_creation_date 2016-06-20
_audit_creation_method
;
Olex2 1.2
(compiled 2016.02.19 svn.r3266 for OlexSys, GUI svn.r5155)
;
_cell_angle_alpha 90
_cell_angle_beta 90
_cell_angle_gamma 90
_cell_formula_units_Z 8
_cell_length_a 20.9198(11)
_cell_length_b 14.1928(6)
_cell_length_c 18.5858(8)
_cell_measurement_reflns_used 4162
_cell_measurement_temperature 150.04(13)
_cell_measurement_theta_max 26.7630
_cell_measurement_theta_min 3.4410
_cell_volume 5518.3(4)
_computing_cell_refinement
;
CrysAlisPro, Agilent Technologies,
Version 1.171.36.28 (release 01-02-2013 CrysAlis171 .NET)
(compiled Feb  1 2013,16:14:44)
;
_computing_data_collection
;
CrysAlisPro, Agilent Technologies,
Version 1.171.36.28 (release 01-02-2013 CrysAlis171 .NET)
(compiled Feb  1 2013,16:14:44)
;
_computing_data_reduction
;
CrysAlisPro, Agilent Technologies,
Version 1.171.36.28 (release 01-02-2013 CrysAlis171 .NET)
(compiled Feb  1 2013,16:14:44)
;
_computing_molecular_graphics 'Olex2 (Dolomanov et al., 2009)'
_computing_publication_material 'Olex2 (Dolomanov et al., 2009)'
_computing_structure_refinement 'ShelXL (Sheldrick, 2015)'
_computing_structure_solution 'ShelXS (Sheldrick, 2008)'
_diffrn_ambient_temperature 150.04(13)
_diffrn_detector_area_resol_mean 5.1852
_diffrn_measured_fraction_theta_full 0.993
_diffrn_measured_fraction_theta_max 0.828
_diffrn_measurement_details
;
#__ type_ start__ end____ width___ exp.time_
  1 omega    3.00   67.00   1.0000   10.0000
omega____ theta____ kappa____ phi______ frames
    -       -9.7722    0.0000 -120.0000 64

#__ type_ start__ end____ width___ exp.time_
  2 omega  -74.00  -29.00   1.0000   10.0000
omega____ theta____ kappa____ phi______ frames
    -       -9.7722    0.0000 -120.0000 45
;
_diffrn_measurement_device_type 'SuperNova, Single source at offset, Atlas'
_diffrn_measurement_method '\w scans'
_diffrn_orient_matrix_UB_11 -0.0085639000
_diffrn_orient_matrix_UB_12 -0.0294741000
_diffrn_orient_matrix_UB_13 -0.0292614000
_diffrn_orient_matrix_UB_21 0.0327910000
_diffrn_orient_matrix_UB_22 -0.0083779000
_diffrn_orient_matrix_UB_23 -0.0072719000
_diffrn_orient_matrix_UB_31 -0.0005553000
_diffrn_orient_matrix_UB_32 -0.0394957000
_diffrn_orient_matrix_UB_33 0.0233990000
_diffrn_radiation_monochromator mirror
_diffrn_radiation_type MoK\a
_diffrn_radiation_wavelength 0.71073
_diffrn_reflns_av_R_equivalents 0.0567
_diffrn_reflns_av_unetI/netI 0.1086
_diffrn_reflns_Laue_measured_fraction_full 0.993
_diffrn_reflns_Laue_measured_fraction_max 0.828
_diffrn_reflns_limit_h_max 25
_diffrn_reflns_limit_h_min -19
_diffrn_reflns_limit_k_max 18
_diffrn_reflns_limit_k_min -14
_diffrn_reflns_limit_l_max 24
_diffrn_reflns_limit_l_min -19
_diffrn_reflns_number 15277
_diffrn_reflns_point_group_measured_fraction_full 0.993
_diffrn_reflns_point_group_measured_fraction_max 0.828
_diffrn_reflns_theta_full 25.242
_diffrn_reflns_theta_max 28.636
_diffrn_reflns_theta_min 3.073
_diffrn_source 'SuperNova (Mo) X-ray Source'
_exptl_absorpt_coefficient_mu 4.548
_exptl_absorpt_correction_T_max 1.00000
_exptl_absorpt_correction_T_min 0.87670
_exptl_absorpt_correction_type multi-scan
_exptl_absorpt_process_details
;
CrysAlisPro, Agilent Technologies,
Version 1.171.36.28 (release 01-02-2013 CrysAlis171 .NET)
(compiled Feb  1 2013,16:14:44)
Empirical absorption correction using spherical harmonics,
 implemented in SCALE3 ABSPACK scaling algorithm.
;
_exptl_crystal_colour orange
_exptl_crystal_colour_primary orange
_exptl_crystal_density_diffrn 1.807
_exptl_crystal_description needle
_exptl_crystal_F_000 2904
_exptl_crystal_size_max 0.1
_exptl_crystal_size_mid 0.02
_exptl_crystal_size_min 0.02
_refine_diff_density_max 2.273
_refine_diff_density_min -1.245
_refine_diff_density_rms 0.188
_refine_ls_extinction_method none
_refine_ls_goodness_of_fit_ref 1.104
_refine_ls_hydrogen_treatment constr
_refine_ls_matrix_type full
_refine_ls_number_parameters 385
_refine_ls_number_reflns 5876
_refine_ls_number_restraints 126
_refine_ls_restrained_S_all 1.094
_refine_ls_R_factor_all 0.1122
_refine_ls_R_factor_gt 0.0526
_refine_ls_shift/su_max 0.001
_refine_ls_shift/su_mean 0.000
_refine_ls_structure_factor_coef Fsqd
_refine_ls_weighting_details 'w=1/[\s^2^(Fo^2^)+(0.0156P)^2^] where P=(Fo^2^+2Fc^2^)/3'
_refine_ls_weighting_scheme calc
_refine_ls_wR_factor_gt 0.0747
_refine_ls_wR_factor_ref 0.1011
_reflns_Friedel_coverage 0.000
_reflns_number_gt 3534
_reflns_number_total 5876
_reflns_threshold_expression 'I > 2\s(I)'
_cod_data_source_file om6b00536_si_002.cif
_cod_data_source_block 3.0.5PhMe
_cod_original_formula_sum 'C24.50 H15 F3 N5 O6 Re S'
_cod_database_code 4088892
_chemical_oxdiff_formula 'C21 H11 N5 F3 Cl4 O6 Re S'
_shelx_space_group_comment
;
The symmetry employed for this shelxl refinement is uniquely defined
by the following loop, which should always be used as a source of
symmetry information in preference to the above space-group names.
They are only intended as comments.
;
_reflns_odcompleteness_completeness 98.93
_reflns_odcompleteness_iscentric 1
_reflns_odcompleteness_theta 25.30
_olex2_refinement_description
;
1. Fixed Uiso
 At 1.2 times of:
  All C(H) groups
 At 1.5 times of:
  All C(H,H,H) groups
2. Restrained distances
 C22-C29
 2.5429 with sigma of 0.02
 C28-C22
 2.5429 with sigma of 0.02
 C22-C24
 1.54 with sigma of 0.02
3. Uiso/Uaniso restraints and constraints
N3 \\sim C16 \\sim C17 \\sim C18 \\sim C19 \\sim C20: within 2A with sigma of
0.04 and sigma for terminal atoms of 0.08
C24 \\sim C29 \\sim C26 \\sim C25 \\sim C27 \\sim C28 \\sim C22: within 2A with
sigma of 0.04 and sigma for terminal atoms of 0.08
4. Rigid body (RIGU) restrains
 C22, C24, C28, C27, C26, C25, C29
 with sigma for 1-2 distances of 0.004 and sigma for 1-3 distances of 0.004
5. Others
 Fixed Sof: C22(0.5) H22A(0.5) H22B(0.5) H22C(0.5) C27(0.5) H27(0.5) C28(0.5)
 H28(0.5) C24(0.5) C29(0.5) H29(0.5) C25(0.5) H25(0.5) C26(0.5) H26(0.5)
6.a Me refined with riding coordinates:
 C22(H22A,H22B,H22C)
6.b Aromatic/amide H refined with riding coordinates:
 C7(H7), C9(H9), C10(H10), C4(H4), C2(H2), C1(H1), C16(H16), C17(H17),
 C18(H18), C19(H19), C20(H20), C27(H27), C28(H28), C29(H29), C25(H25), C26(H26)
6.c Fitted hexagon refined as free rotating group:
 C27(C28,C24,C29,C25,C26)
;
_shelx_shelxl_version_number 2014/7
_olex2_date_sample_data_collection 2013-11-12
_olex2_submission_special_instructions 'No special instructions were received'

loop_
_space_group_symop_operation_xyz
'x, y, z'
'-x+1/2, -y+1/2, z+1/2'
'x+1/2, -y+1/2, -z'
'-x, y, -z+1/2'
'-x, -y, -z'
'x-1/2, y-1/2, -z-1/2'
'-x-1/2, y-1/2, z'
'x, -y, z-1/2'

loop_
_atom_site_label
_atom_site_type_symbol
_atom_site_fract_x
_atom_site_fract_y
_atom_site_fract_z
_atom_site_U_iso_or_equiv
_atom_site_adp_type
_atom_site_occupancy
_atom_site_site_symmetry_order
_atom_site_calc_flag
_atom_site_refinement_flags_posn
_atom_site_refinement_flags_adp
_atom_site_refinement_flags_occupancy
_atom_site_disorder_assembly
_atom_site_disorder_group
C11 C 0.5336(4) 1.0828(6) 0.4025(4) 0.035(2) Uani 1 1 d . . . . .
C6 C 0.6492(4) 0.8309(5) 0.5363(4) 0.032(2) Uani 1 1 d . . . . .
C7 C 0.6452(4) 0.8747(6) 0.6034(4) 0.037(2) Uani 1 1 d . . . . .
H7 H 0.6225 0.9305 0.6091 0.044 Uiso 1 1 calc R . . . .
C8 C 0.6757(4) 0.8335(6) 0.6606(4) 0.035(2) Uani 1 1 d . . . . .
C9 C 0.7103(5) 0.7519(6) 0.6516(4) 0.044(3) Uani 1 1 d . . . . .
H9 H 0.7325 0.7250 0.6897 0.052 Uiso 1 1 calc R . . . .
C10 C 0.7110(4) 0.7112(6) 0.5840(4) 0.037(2) Uani 1 1 d . . . . .
H10 H 0.7331 0.6549 0.5778 0.044 Uiso 1 1 calc R . . . .
C5 C 0.6200(4) 0.8705(5) 0.4708(4) 0.029(2) Uani 1 1 d . . . . .
C4 C 0.5901(4) 0.9577(6) 0.4690(4) 0.034(2) Uani 1 1 d . . . . .
H4 H 0.5870 0.9940 0.5105 0.041 Uiso 1 1 calc R . . . .
C3 C 0.5650(4) 0.9903(5) 0.4044(4) 0.0280(19) Uani 1 1 d . . . . .
C2 C 0.5699(4) 0.9352(5) 0.3440(4) 0.034(2) Uani 1 1 d . . . . .
H2 H 0.5537 0.9560 0.3001 0.040 Uiso 1 1 calc R . . . .
C1 C 0.5992(4) 0.8484(5) 0.3494(4) 0.033(2) Uani 1 1 d . . . . .
H1 H 0.6018 0.8109 0.3085 0.040 Uiso 1 1 calc R . . . .
C12 C 0.6730(5) 0.8754(6) 0.7318(5) 0.051(3) Uani 1 1 d . . . . .
C16 C 0.7608(4) 0.8324(5) 0.3392(4) 0.033(2) Uani 1 1 d . U . . .
H16 H 0.7241 0.8375 0.3113 0.040 Uiso 1 1 calc R . . . .
C17 C 0.8121(4) 0.8862(5) 0.3199(4) 0.035(2) Uani 1 1 d . U . . .
H17 H 0.8097 0.9264 0.2805 0.041 Uiso 1 1 calc R . . . .
C18 C 0.8678(5) 0.8799(6) 0.3597(5) 0.045(2) Uani 1 1 d . U . . .
H18 H 0.9035 0.9157 0.3478 0.053 Uiso 1 1 calc R . . . .
C19 C 0.8691(5) 0.8191(6) 0.4177(5) 0.043(2) Uani 1 1 d . U . . .
H19 H 0.9058 0.8132 0.4455 0.052 Uiso 1 1 calc R . . . .
C20 C 0.8150(4) 0.7672(6) 0.4337(4) 0.037(2) Uani 1 1 d . U . . .
H20 H 0.8168 0.7263 0.4727 0.045 Uiso 1 1 calc R . . . .
C13 C 0.6705(4) 0.6426(5) 0.3223(5) 0.036(2) Uani 1 1 d . . . . .
C14 C 0.7281(4) 0.5753(6) 0.4408(4) 0.035(2) Uani 1 1 d . . . . .
C15 C 0.6021(5) 0.6138(6) 0.4428(5) 0.041(2) Uani 1 1 d . . . . .
N4 N 0.5083(4) 1.1527(5) 0.4041(4) 0.053(2) Uani 1 1 d . . . . .
N2 N 0.6815(3) 0.7490(4) 0.5272(3) 0.0286(16) Uani 1 1 d . . . . .
N1 N 0.6243(3) 0.8156(4) 0.4114(3) 0.0242(15) Uani 1 1 d . . . . .
N5 N 0.6690(5) 0.9058(6) 0.7888(4) 0.084(4) Uani 1 1 d . . . . .
N3 N 0.7592(4) 0.7719(4) 0.3961(3) 0.0367(19) Uani 1 1 d . U . . .
O1 O 0.6663(3) 0.6182(4) 0.2636(3) 0.0505(19) Uani 1 1 d . . . . .
O2 O 0.7579(3) 0.5095(4) 0.4542(3) 0.0474(17) Uani 1 1 d . . . . .
O3 O 0.5574(3) 0.5700(4) 0.4551(3) 0.0587(19) Uani 1 1 d . . . . .
Re1 Re 0.67715(2) 0.68507(2) 0.42059(2) 0.02766(12) Uani 1 1 d . . . . .
C21 C 0.5718(5) 0.2384(6) 0.6227(5) 0.046(3) Uani 1 1 d . . . . .
O6 O 0.5732(3) 0.0643(3) 0.6592(3) 0.0364(14) Uani 1 1 d . . . . .
O4 O 0.6510(3) 0.1182(4) 0.5723(3) 0.0402(15) Uani 1 1 d . . . . .
O5 O 0.6615(3) 0.1632(4) 0.6974(3) 0.0505(18) Uani 1 1 d . . . . .
F1 F 0.5302(3) 0.2251(3) 0.5707(3) 0.0574(15) Uani 1 1 d . . . . .
F2 F 0.5390(3) 0.2645(3) 0.6816(3) 0.0675(18) Uani 1 1 d . . . . .
F3 F 0.6085(3) 0.3116(3) 0.6043(3) 0.0690(18) Uani 1 1 d . . . . .
S4 S 0.61970(12) 0.13485(15) 0.64045(11) 0.0338(5) Uani 1 1 d . . . . .
C22 C 1.0775(10) 0.9592(13) 0.3628(9) 0.089(7) Uani 0.5 1 d D U P A -1
H22A H 1.0927 0.9038 0.3869 0.133 Uiso 0.5 1 calc R . P A -1
H22B H 1.1133 0.9948 0.3451 0.133 Uiso 0.5 1 calc R . P A -1
H22C H 1.0535 0.9971 0.3960 0.133 Uiso 0.5 1 calc R . P A -1
C27 C 0.9693(10) 0.9724(7) 0.1984(9) 0.064(5) Uani 0.5 1 d . U P A -1
H27 H 0.9507 1.0181 0.1693 0.077 Uiso 0.5 1 calc R . P A -1
C28 C 1.0069(12) 0.9991(5) 0.2566(11) 0.059(4) Uani 0.5 1 d DG U P A -1
H28 H 1.0134 1.0626 0.2665 0.071 Uiso 0.5 1 calc R . P A -1
C24 C 1.0348(8) 0.9307(6) 0.3000(8) 0.051(5) Uani 0.5 1 d DG U P A -1
C29 C 1.0251(10) 0.8358(6) 0.2852(9) 0.053(5) Uani 0.5 1 d DG U P A -1
H29 H 1.0438 0.7901 0.3143 0.064 Uiso 0.5 1 calc R . P A -1
C25 C 0.9875(11) 0.8092(6) 0.2270(10) 0.075(6) Uani 0.5 1 d G U P A -1
H25 H 0.9810 0.7457 0.2171 0.090 Uiso 0.5 1 calc R . P A -1
C26 C 0.9596(8) 0.8775(8) 0.1836(7) 0.072(6) Uani 0.5 1 d G U P A -1
H26 H 0.9345 0.8597 0.1446 0.086 Uiso 0.5 1 calc R . P A -1

loop_
_atom_site_aniso_label
_atom_site_aniso_U_11
_atom_site_aniso_U_22
_atom_site_aniso_U_33
_atom_site_aniso_U_23
_atom_site_aniso_U_13
_atom_site_aniso_U_12
C11 0.023(5) 0.047(5) 0.034(5) 0.002(4) -0.003(4) 0.002(5)
C6 0.027(6) 0.042(5) 0.026(4) 0.009(4) -0.001(4) 0.004(4)
C7 0.037(6) 0.044(5) 0.029(4) -0.007(4) -0.002(4) 0.018(4)
C8 0.029(6) 0.048(5) 0.029(4) -0.011(4) -0.006(4) 0.018(5)
C9 0.047(7) 0.067(6) 0.017(4) 0.007(4) 0.005(4) 0.011(5)
C10 0.031(6) 0.042(5) 0.037(5) 0.010(4) 0.002(5) 0.013(4)
C5 0.026(6) 0.035(4) 0.027(4) -0.001(4) -0.001(4) 0.004(4)
C4 0.024(5) 0.053(5) 0.026(4) -0.008(4) 0.000(4) -0.003(4)
C3 0.020(5) 0.035(4) 0.028(4) 0.005(4) -0.004(4) -0.001(4)
C2 0.029(6) 0.046(5) 0.025(4) 0.011(4) -0.002(4) 0.006(4)
C1 0.030(6) 0.041(5) 0.029(4) 0.005(4) 0.008(4) 0.005(4)
C12 0.055(8) 0.067(6) 0.031(5) -0.005(5) 0.001(5) 0.027(6)
C16 0.033(6) 0.038(5) 0.029(4) -0.004(4) 0.000(4) 0.005(4)
C17 0.040(7) 0.030(4) 0.033(5) 0.002(4) 0.010(5) -0.002(4)
C18 0.037(6) 0.052(5) 0.044(5) -0.013(5) 0.012(5) -0.005(5)
C19 0.034(6) 0.055(5) 0.041(5) -0.001(5) -0.005(5) 0.004(5)
C20 0.040(6) 0.042(5) 0.029(4) 0.005(4) 0.010(5) 0.010(5)
C13 0.035(6) 0.035(5) 0.038(5) 0.006(4) -0.002(5) 0.013(4)
C14 0.033(6) 0.047(5) 0.026(4) -0.009(4) -0.006(4) 0.000(5)
C15 0.029(6) 0.052(6) 0.041(5) -0.005(4) 0.002(5) 0.002(5)
N4 0.051(6) 0.048(5) 0.060(5) 0.009(4) 0.001(5) 0.021(4)
N2 0.022(4) 0.034(4) 0.029(4) -0.002(3) -0.004(3) 0.008(3)
N1 0.028(4) 0.031(3) 0.013(3) 0.004(3) 0.001(3) 0.005(3)
N5 0.102(9) 0.116(8) 0.034(5) -0.025(5) -0.023(5) 0.065(7)
N3 0.064(6) 0.032(4) 0.014(3) -0.008(3) -0.013(4) 0.027(4)
O1 0.080(6) 0.044(4) 0.027(3) -0.007(3) -0.013(4) 0.009(4)
O2 0.054(5) 0.033(3) 0.055(4) -0.005(3) -0.012(4) 0.014(3)
O3 0.044(5) 0.066(4) 0.066(4) 0.000(4) 0.004(4) -0.022(4)
Re1 0.0280(2) 0.02958(18) 0.02537(17) -0.00174(15) -0.00055(16) 0.00175(16)
C21 0.053(8) 0.043(5) 0.042(6) 0.004(5) 0.010(6) -0.010(5)
O6 0.027(4) 0.039(3) 0.043(3) 0.002(3) 0.005(3) -0.009(3)
O4 0.038(4) 0.053(3) 0.030(3) -0.017(3) 0.005(3) -0.009(3)
O5 0.046(5) 0.077(4) 0.029(3) -0.006(3) -0.003(3) -0.026(4)
F1 0.056(4) 0.067(3) 0.050(3) 0.013(3) -0.003(3) 0.005(3)
F2 0.084(5) 0.054(3) 0.065(4) -0.012(3) 0.027(4) 0.014(3)
F3 0.098(5) 0.046(3) 0.064(4) 0.007(3) 0.016(4) -0.017(3)
S4 0.0334(15) 0.0429(12) 0.0250(11) -0.0045(10) 0.0020(11) -0.0079(11)
C22 0.083(15) 0.091(13) 0.092(11) 0.012(10) 0.021(10) -0.007(12)
C27 0.058(12) 0.056(8) 0.078(10) 0.015(8) 0.038(9) 0.006(9)
C28 0.064(12) 0.032(6) 0.080(10) 0.019(7) 0.033(7) 0.009(8)
C24 0.052(11) 0.024(7) 0.076(9) 0.019(7) 0.037(8) 0.007(7)
C29 0.057(12) 0.019(6) 0.083(10) 0.020(7) 0.042(9) 0.003(7)
C25 0.076(15) 0.053(8) 0.096(12) 0.007(7) 0.029(10) 0.002(8)
C26 0.068(13) 0.058(9) 0.089(11) 0.011(8) 0.038(9) 0.007(10)

loop_
_atom_type_symbol
_atom_type_description
_atom_type_scat_dispersion_real
_atom_type_scat_dispersion_imag
_atom_type_scat_source
C C 0.0033 0.0016 'International Tables Vol C Tables 4.2.6.8 and 6.1.1.4'
H H 0.0000 0.0000 'International Tables Vol C Tables 4.2.6.8 and 6.1.1.4'
F F 0.0171 0.0103 'International Tables Vol C Tables 4.2.6.8 and 6.1.1.4'
N N 0.0061 0.0033 'International Tables Vol C Tables 4.2.6.8 and 6.1.1.4'
O O 0.0106 0.0060 'International Tables Vol C Tables 4.2.6.8 and 6.1.1.4'
Re Re -1.0185 7.2310 'International Tables Vol C Tables 4.2.6.8 and 6.1.1.4'
S S 0.1246 0.1234 'International Tables Vol C Tables 4.2.6.8 and 6.1.1.4'

loop_
_geom_angle_atom_site_label_1
_geom_angle_atom_site_label_2
_geom_angle_atom_site_label_3
_geom_angle
N4 C11 C3 176.7(9)
C7 C6 C5 122.9(7)
N2 C6 C7 121.6(7)
N2 C6 C5 115.5(7)
C6 C7 H7 120.8
C8 C7 C6 118.4(7)
C8 C7 H7 120.8
C7 C8 C9 120.6(7)
C7 C8 C12 121.0(7)
C9 C8 C12 118.4(7)
C8 C9 H9 121.0
C8 C9 C10 117.9(8)
C10 C9 H9 121.0
C9 C10 H10 118.5
N2 C10 C9 123.0(8)
N2 C10 H10 118.5
C4 C5 C6 123.2(7)
N1 C5 C6 115.2(6)
N1 C5 C4 121.6(7)
C5 C4 H4 120.4
C5 C4 C3 119.2(7)
C3 C4 H4 120.4
C4 C3 C11 119.1(7)
C2 C3 C11 121.6(7)
C2 C3 C4 119.3(7)
C3 C2 H2 120.6
C3 C2 C1 118.8(7)
C1 C2 H2 120.6
C2 C1 H1 118.5
N1 C1 C2 122.9(7)
N1 C1 H1 118.5
N5 C12 C8 177.1(13)
C17 C16 H16 117.4
N3 C16 H16 117.4
N3 C16 C17 125.2(9)
C16 C17 H17 120.5
C16 C17 C18 119.0(8)
C18 C17 H17 120.5
C17 C18 H18 120.8
C19 C18 C17 118.4(9)
C19 C18 H18 120.8
C18 C19 H19 120.5
C18 C19 C20 119.0(9)
C20 C19 H19 120.5
C19 C20 H20 117.8
N3 C20 C19 124.4(8)
N3 C20 H20 117.8
O1 C13 Re1 179.3(8)
O2 C14 Re1 178.7(8)
O3 C15 Re1 178.8(9)
C6 N2 Re1 116.8(5)
C10 N2 C6 118.4(6)
C10 N2 Re1 124.8(5)
C5 N1 Re1 117.5(5)
C1 N1 C5 118.2(6)
C1 N1 Re1 124.2(5)
C16 N3 Re1 122.8(6)
C20 N3 C16 114.1(8)
C20 N3 Re1 123.0(5)
C13 Re1 N2 173.5(3)
C13 Re1 N1 99.0(3)
C13 Re1 N3 92.1(3)
C14 Re1 C13 88.4(3)
C14 Re1 N2 97.8(3)
C14 Re1 N1 172.4(3)
C14 Re1 N3 93.6(3)
C15 Re1 C13 88.8(4)
C15 Re1 C14 89.1(4)
C15 Re1 N2 93.3(3)
C15 Re1 N1 92.9(3)
C15 Re1 N3 177.2(3)
N1 Re1 N2 74.8(2)
N3 Re1 N2 85.5(2)
N3 Re1 N1 84.3(2)
F1 C21 F2 107.6(8)
F1 C21 F3 107.7(7)
F1 C21 S4 112.5(6)
F2 C21 S4 111.0(6)
F3 C21 F2 106.8(7)
F3 C21 S4 111.0(7)
O6 S4 C21 103.5(4)
O6 S4 O4 113.9(3)
O4 S4 C21 102.9(4)
O5 S4 C21 104.2(4)
O5 S4 O6 115.4(3)
O5 S4 O4 114.7(4)
H22A C22 H22B 109.5
H22A C22 H22C 109.5
H22B C22 H22C 109.5
C24 C22 H22A 109.5
C24 C22 H22B 109.5
C24 C22 H22C 109.5
C28 C27 H27 120.0
C28 C27 C26 120.0
C26 C27 H27 120.0
C27 C28 H28 120.0
C24 C28 C27 120.0
C24 C28 H28 120.0
C28 C24 C22 120.4(8)
C28 C24 C29 120.0
C29 C24 C22 119.6(8)
C24 C29 H29 120.0
C25 C29 C24 120.0
C25 C29 H29 120.0
C29 C25 H25 120.0
C29 C25 C26 120.0
C26 C25 H25 120.0
C27 C26 H26 120.0
C25 C26 C27 120.0
C25 C26 H26 120.0

loop_
_geom_bond_atom_site_label_1
_geom_bond_atom_site_label_2
_geom_bond_distance
C11 C3 1.468(11)
C11 N4 1.125(9)
C6 C7 1.396(10)
C6 C5 1.474(10)
C6 N2 1.355(9)
C7 H7 0.9300
C7 C8 1.370(10)
C8 C9 1.376(11)
C8 C12 1.451(11)
C9 H9 0.9300
C9 C10 1.384(10)
C10 H10 0.9300
C10 N2 1.336(9)
C5 C4 1.386(10)
C5 N1 1.355(9)
C4 H4 0.9300
C4 C3 1.390(10)
C3 C2 1.372(10)
C2 H2 0.9300
C2 C1 1.380(10)
C1 H1 0.9300
C1 N1 1.349(9)
C12 N5 1.147(10)
C16 H16 0.9300
C16 C17 1.365(11)
C16 N3 1.362(9)
C17 H17 0.9300
C17 C18 1.383(12)
C18 H18 0.9300
C18 C19 1.380(11)
C19 H19 0.9300
C19 C20 1.384(12)
C20 H20 0.9300
C20 N3 1.360(10)
C13 O1 1.148(9)
C13 Re1 1.928(9)
C14 O2 1.151(9)
C14 Re1 1.924(9)
C15 O3 1.146(10)
C15 Re1 1.913(10)
N2 Re1 2.180(6)
N1 Re1 2.165(6)
N3 Re1 2.163(8)
C21 F1 1.315(10)
C21 F2 1.343(10)
C21 F3 1.336(10)
C21 S4 1.810(10)
O6 S4 1.439(5)
O4 S4 1.445(5)
O5 S4 1.431(6)
C22 H22A 0.9600
C22 H22B 0.9600
C22 H22C 0.9600
C22 C24 1.525(12)
C27 H27 0.9300
C27 C28 1.3900
C27 C26 1.3900
C28 H28 0.9300
C28 C24 1.3900
C24 C29 1.3900
C29 H29 0.9300
C29 C25 1.3900
C25 H25 0.9300
C25 C26 1.3900
C26 H26 0.9300

loop_
_geom_torsion_atom_site_label_1
_geom_torsion_atom_site_label_2
_geom_torsion_atom_site_label_3
_geom_torsion_atom_site_label_4
_geom_torsion
C11 C3 C2 C1 -179.2(8)
C6 C7 C8 C9 1.3(14)
C6 C7 C8 C12 -179.6(9)
C6 C5 C4 C3 178.8(8)
C6 C5 N1 C1 -179.2(7)
C6 C5 N1 Re1 -3.6(9)
C7 C6 C5 C4 4.7(14)
C7 C6 C5 N1 -175.3(8)
C7 C6 N2 C10 -1.3(12)
C7 C6 N2 Re1 175.8(7)
C7 C8 C9 C10 -2.6(14)
C8 C9 C10 N2 2.1(14)
C9 C10 N2 C6 -0.1(13)
C9 C10 N2 Re1 -177.0(7)
C5 C6 C7 C8 -178.0(8)
C5 C6 N2 C10 177.6(7)
C5 C6 N2 Re1 -5.3(9)
C5 C4 C3 C11 -179.7(8)
C5 C4 C3 C2 0.4(12)
C4 C5 N1 C1 0.8(12)
C4 C5 N1 Re1 176.4(6)
C4 C3 C2 C1 0.7(12)
C3 C2 C1 N1 -1.1(13)
C2 C1 N1 C5 0.3(12)
C2 C1 N1 Re1 -175.0(6)
C12 C8 C9 C10 178.3(9)
C16 C17 C18 C19 0.1(12)
C17 C16 N3 C20 -1.0(11)
C17 C16 N3 Re1 -177.5(6)
C17 C18 C19 C20 -0.1(12)
C18 C19 C20 N3 -0.4(13)
C19 C20 N3 C16 0.9(11)
C19 C20 N3 Re1 177.4(6)
N2 C6 C7 C8 0.8(14)
N2 C6 C5 C4 -174.2(8)
N2 C6 C5 N1 5.8(11)
N1 C5 C4 C3 -1.2(13)
N3 C16 C17 C18 0.5(12)
F1 C21 S4 O6 -59.2(7)
F1 C21 S4 O4 59.7(7)
F1 C21 S4 O5 179.7(6)
F2 C21 S4 O6 61.4(7)
F2 C21 S4 O4 -179.8(6)
F2 C21 S4 O5 -59.8(7)
F3 C21 S4 O6 180.0(6)
F3 C21 S4 O4 -61.2(7)
F3 C21 S4 O5 58.8(7)
C22 C24 C29 C25 -178.5(16)
C27 C28 C24 C22 178.4(16)
C27 C28 C24 C29 0.0
C28 C27 C26 C25 0.0
C28 C24 C29 C25 0.0
C24 C29 C25 C26 0.0
C29 C25 C26 C27 0.0
C26 C27 C28 C24 0.0
